data_7241749
loop_
_publ_author_name
'Liu, Jian-Jun'
'Xia, Shu-Biao'
'Liu, Dan'
'Liu, Jiaming'
'Cheng, Fei-Xiang'

_publ_section_title
;
 Encapsulating organic guest cations in anionic MOFs that exhibit
 multi-responsive photochromism and photocontrolled luminescence
;
_journal_issue 4
_journal_name_full CrystEngComm
_journal_page_first 850
_journal_page_last 856
_journal_paper_doi 10.1039/D0CE01545H
_journal_volume 23
_journal_year 2021
_chemical_formula_moiety 'C24 H8 Cd3 O16 S4, C11.40 H11 N1.40'
_chemical_formula_sum 'C35.4 H19 Cd3 N1.4 O16 S4'
_chemical_formula_weight 1185.36
_space_group_crystal_system monoclinic
_space_group_IT_number 15
_space_group_name_Hall '-C 2yc'
_space_group_name_H-M_alt 'C 1 2/c 1'
_atom_sites_solution_hydrogens geom
_audit_creation_method SHELXL-2014/7
_audit_update_record
;
2020-08-18 deposited with the CCDC.	2020-11-30 downloaded from the CCDC.
;
_cell_angle_alpha 90
_cell_angle_beta 93.1800(10)
_cell_angle_gamma 90
_cell_formula_units_Z 4
_cell_length_a 10.6427(8)
_cell_length_b 20.2187(15)
_cell_length_c 18.7795(14)
_cell_measurement_reflns_used 12073
_cell_measurement_temperature 100(2)
_cell_measurement_theta_max 27.55
_cell_measurement_theta_min 2.01
_cell_volume 4034.8(5)
_computing_cell_refinement 'Bruker SMART'
_computing_data_collection 'Bruker SMART'
_computing_data_reduction 'Bruker SMART'
_computing_structure_refinement 'SHELXL-2014/7 (Sheldrick, 2014)'
_computing_structure_solution 'SHELXS-97 (Sheldrick, 1990)'
_diffrn_ambient_temperature 100(2)
_diffrn_measured_fraction_theta_full 0.998
_diffrn_measured_fraction_theta_max 0.981
_diffrn_measurement_device_type 'CCD area detector'
_diffrn_measurement_method 'phi and omega scans'
_diffrn_radiation_type MoK\a
_diffrn_radiation_wavelength 0.71073
_diffrn_reflns_av_R_equivalents 0.0317
_diffrn_reflns_av_unetI/netI 0.0423
_diffrn_reflns_Laue_measured_fraction_full 0.998
_diffrn_reflns_Laue_measured_fraction_max 0.981
_diffrn_reflns_limit_h_max 13
_diffrn_reflns_limit_h_min -13
_diffrn_reflns_limit_k_max 21
_diffrn_reflns_limit_k_min -26
_diffrn_reflns_limit_l_max 24
_diffrn_reflns_limit_l_min -17
_diffrn_reflns_number 12064
_diffrn_reflns_point_group_measured_fraction_full 0.998
_diffrn_reflns_point_group_measured_fraction_max 0.981
_diffrn_reflns_theta_full 25.242
_diffrn_reflns_theta_max 27.553
_diffrn_reflns_theta_min 2.289
_exptl_absorpt_coefficient_mu 1.847
_exptl_absorpt_correction_T_max 1.0000
_exptl_absorpt_correction_T_min 0.9562
_exptl_absorpt_correction_type multi-scan
_exptl_absorpt_process_details '(SADABS; Bruker, 2004)'
_exptl_crystal_colour yellow
_exptl_crystal_density_diffrn 1.951
_exptl_crystal_description block
_exptl_crystal_F_000 2309
_exptl_crystal_size_max 0.24
_exptl_crystal_size_mid 0.18
_exptl_crystal_size_min 0.04
_refine_diff_density_max 3.193
_refine_diff_density_min -1.091
_refine_diff_density_rms 0.157
_refine_ls_extinction_method none
_refine_ls_goodness_of_fit_ref 1.126
_refine_ls_hydrogen_treatment constr
_refine_ls_matrix_type full
_refine_ls_number_parameters 275
_refine_ls_number_reflns 4574
_refine_ls_number_restraints 0
_refine_ls_restrained_S_all 1.126
_refine_ls_R_factor_all 0.0574
_refine_ls_R_factor_gt 0.0459
_refine_ls_shift/su_max 0.001
_refine_ls_shift/su_mean 0.000
_refine_ls_structure_factor_coef Fsqd
_refine_ls_weighting_details 'w=1/[\s^2^(Fo^2^)+(0.0401P)^2^+42.0774P] where P=(Fo^2^+2Fc^2^)/3'
_refine_ls_weighting_scheme calc
_refine_ls_wR_factor_gt 0.1061
_refine_ls_wR_factor_ref 0.1107
_reflns_Friedel_coverage 0.000
_reflns_number_gt 3869
_reflns_number_total 4574
_reflns_threshold_expression 'I > 2\s(I)'
_cod_data_source_file d0ce01545h2.cif
_cod_data_source_block c2c_sq
_cod_depositor_comments 'Adding full bibliography for 7241749--7241750.cif.'
_cod_original_sg_symbol_H-M 'C 2/c'
_cod_original_formula_sum 'C35.40 H19 Cd3 N1.40 O16 S4'
_cod_database_code 7241749
_shelx_shelxl_version_number 2014/7
_shelx_space_group_comment
;
The symmetry employed for this shelxl refinement is uniquely defined
by the following loop, which should always be used as a source of
symmetry information in preference to the above space-group names.
They are only intended as comments.
;

loop_
_space_group_symop_operation_xyz
'x, y, z'
'-x, y, -z+1/2'
'x+1/2, y+1/2, z'
'-x+1/2, y+1/2, -z+1/2'
'-x, -y, -z'
'x, -y, z-1/2'
'-x+1/2, -y+1/2, -z'
'x+1/2, -y+1/2, z-1/2'

loop_
_atom_site_label
_atom_site_type_symbol
_atom_site_fract_x
_atom_site_fract_y
_atom_site_fract_z
_atom_site_U_iso_or_equiv
_atom_site_adp_type
_atom_site_occupancy
_atom_site_site_symmetry_order
_atom_site_calc_flag
_atom_site_refinement_flags_posn
_atom_site_refinement_flags_adp
_atom_site_refinement_flags_occupancy
_atom_site_disorder_assembly
_atom_site_disorder_group
Cd1 Cd 0.82489(3) 0.15409(2) -0.00111(2) 0.01521(11) Uani 1 1 d . . . . .
Cd2 Cd 1.0000 0.0000 0.0000 0.01606(13) Uani 1 2 d S . P . .
S2 S 0.34315(12) 0.14144(7) 0.01201(8) 0.0209(3) Uani 1 1 d . . . . .
S1 S 0.82589(13) 0.03393(8) 0.25950(7) 0.0232(3) Uani 1 1 d . . . . .
O1 O 0.8336(3) 0.04924(19) 0.05240(19) 0.0196(8) Uani 1 1 d . . . . .
O5 O 0.6138(4) 0.1522(2) -0.0111(2) 0.0272(9) Uani 1 1 d . . . . .
O2 O 0.7746(4) 0.1204(2) 0.1336(2) 0.0274(9) Uani 1 1 d . . . . .
C2 C 0.8178(5) 0.0112(3) 0.1711(3) 0.0207(11) Uani 1 1 d . . . . .
C3 C 0.8220(5) -0.0560(3) 0.1628(3) 0.0230(12) Uani 1 1 d . . . . .
H3 H 0.8202 -0.0777 0.1178 0.028 Uiso 1 1 calc R U . . .
C5 C 0.8344(5) -0.0471(3) 0.2857(3) 0.0247(12) Uani 1 1 d . . . . .
O6 O 0.6537(3) 0.2426(2) 0.0546(2) 0.0263(9) Uani 1 1 d . . . . .
C1 C 0.8074(5) 0.0644(3) 0.1163(3) 0.0205(11) Uani 1 1 d . . . . .
C12 C 0.0906(5) 0.1528(3) 0.0369(3) 0.0205(11) Uani 1 1 d . . . . .
C10 C 0.2606(5) 0.2297(3) 0.0958(3) 0.0201(11) Uani 1 1 d . . . . .
H10 H 0.2064 0.2549 0.1239 0.024 Uiso 1 1 calc R U . . .
C11 C 0.2212(5) 0.1770(3) 0.0549(3) 0.0190(11) Uani 1 1 d . . . . .
C8 C 0.4465(5) 0.1995(3) 0.0475(3) 0.0188(11) Uani 1 1 d . . . . .
C7 C 0.5802(5) 0.1984(3) 0.0293(3) 0.0209(11) Uani 1 1 d . . . . .
C9 C 0.3901(5) 0.2429(3) 0.0920(3) 0.0218(11) Uani 1 1 d . . . . .
H9 H 0.4332 0.2776 0.1172 0.026 Uiso 1 1 calc R U . . .
O8 O 0.0013(3) 0.1836(2) 0.0639(2) 0.0223(8) Uani 1 1 d . . . . .
O7 O 0.0765(4) 0.1062(2) -0.0067(2) 0.0281(9) Uani 1 1 d . . . . .
C15 C 0.5000 -0.1052(5) 0.2500 0.0299(19) Uani 1 2 d S T P . .
C16 C 0.5000 -0.0322(5) 0.2500 0.036(2) Uani 1 2 d S T P . .
C17 C 0.5024(6) 0.0034(4) 0.1870(4) 0.0455(19) Uani 1 1 d . . . . .
H17 H 0.5036 -0.0179 0.1420 0.055 Uiso 1 1 calc R U . . .
C18 C 0.5029(9) 0.0717(5) 0.1935(7) 0.096(5) Uani 1 1 d . . . . .
H18 H 0.5056 0.0970 0.1510 0.115 Uiso 1 1 calc R U . . .
N1 N 0.5000 -0.2415(4) 0.2500 0.0351(18) Uani 1 2 d S T P . .
C6 C 0.8503(5) -0.0609(3) 0.3642(3) 0.0275(13) Uani 1 1 d . . . . .
C13 C 0.4660(7) -0.2080(4) 0.1908(4) 0.0421(17) Uani 1 1 d . . . . .
H13 H 0.4413 -0.2319 0.1488 0.051 Uiso 1 1 calc R U . . .
C14 C 0.4656(7) -0.1414(4) 0.1887(4) 0.0401(17) Uani 1 1 d . . . . .
H14 H 0.4419 -0.1191 0.1455 0.048 Uiso 1 1 calc R U . . .
O3 O 0.8780(4) -0.0113(2) 0.4018(2) 0.0331(10) Uani 1 1 d . . . . .
O4 O 0.8342(4) -0.1192(2) 0.3849(2) 0.0353(11) Uani 1 1 d . . . . .
C19 C 0.5000 -0.3148(5) 0.2500 0.049(3) Uani 1 2 d S T P . .
H19A H 0.5575 -0.3309 0.2887 0.074 Uiso 0.5 1 calc R U P . .
H19B H 0.5277 -0.3309 0.2042 0.074 Uiso 0.5 1 calc R U P . .
H19C H 0.4148 -0.3309 0.2571 0.074 Uiso 0.5 1 calc R U P . .
C4 C 0.8293(5) -0.0891(3) 0.2292(3) 0.0268(13) Uani 1 1 d . . . . .
H4 H 0.8305 -0.1359 0.2338 0.032 Uiso 1 1 calc R U . . .
N2 N 0.5000 0.1019(10) 0.2500 0.026(4) Uiso 0.4 2 d S . P . .
C20 C 0.5000 0.159(2) 0.2500 0.083(11) Uiso 0.4 2 d S . P . .

loop_
_atom_site_aniso_label
_atom_site_aniso_U_11
_atom_site_aniso_U_22
_atom_site_aniso_U_33
_atom_site_aniso_U_23
_atom_site_aniso_U_13
_atom_site_aniso_U_12
Cd1 0.01305(19) 0.01838(19) 0.01424(19) -0.00053(15) 0.00106(13) 0.00365(14)
Cd2 0.0178(3) 0.0177(3) 0.0127(3) -0.0009(2) 0.0008(2) 0.0017(2)
S2 0.0159(6) 0.0193(7) 0.0277(7) 0.0007(5) 0.0033(5) 0.0016(5)
S1 0.0233(7) 0.0348(8) 0.0116(6) 0.0017(6) 0.0011(5) -0.0090(6)
O1 0.0176(18) 0.029(2) 0.0126(18) 0.0040(16) 0.0027(14) 0.0016(15)
O5 0.018(2) 0.035(2) 0.030(2) 0.0028(19) 0.0045(16) 0.0129(17)
O2 0.033(2) 0.026(2) 0.023(2) -0.0003(18) 0.0039(17) -0.0030(18)
C2 0.019(3) 0.033(3) 0.010(2) 0.003(2) 0.001(2) -0.006(2)
C3 0.022(3) 0.032(3) 0.015(3) 0.006(2) 0.002(2) -0.003(2)
C5 0.015(3) 0.038(3) 0.021(3) 0.010(3) -0.001(2) -0.005(2)
O6 0.0161(19) 0.029(2) 0.034(2) 0.0130(18) 0.0012(17) -0.0007(16)
C1 0.017(3) 0.027(3) 0.018(3) 0.006(2) -0.001(2) -0.007(2)
C12 0.015(3) 0.029(3) 0.018(3) 0.009(2) 0.001(2) -0.001(2)
C10 0.017(3) 0.023(3) 0.021(3) 0.001(2) 0.003(2) 0.001(2)
C11 0.016(3) 0.018(3) 0.023(3) 0.005(2) 0.006(2) 0.002(2)
C8 0.015(2) 0.017(3) 0.025(3) 0.005(2) 0.000(2) 0.0012(19)
C7 0.013(2) 0.027(3) 0.023(3) 0.012(2) 0.004(2) 0.003(2)
C9 0.024(3) 0.024(3) 0.018(3) 0.002(2) -0.002(2) -0.003(2)
O8 0.0142(18) 0.032(2) 0.020(2) 0.0039(17) -0.0001(15) -0.0020(16)
O7 0.031(2) 0.029(2) 0.024(2) -0.0041(18) 0.0046(18) -0.0129(18)
C15 0.020(4) 0.044(5) 0.026(5) 0.000 0.005(3) 0.000
C16 0.013(4) 0.049(6) 0.045(6) 0.000 0.005(4) 0.000
C17 0.021(3) 0.060(5) 0.056(5) 0.010(4) -0.006(3) 0.000(3)
C18 0.064(6) 0.059(6) 0.159(12) 0.061(7) -0.051(7) -0.003(5)
N1 0.035(4) 0.043(5) 0.026(4) 0.000 -0.004(3) 0.000
C6 0.020(3) 0.049(4) 0.014(3) 0.007(3) 0.000(2) -0.005(3)
C13 0.054(4) 0.047(4) 0.024(3) -0.008(3) -0.005(3) 0.012(3)
C14 0.047(4) 0.050(4) 0.023(3) -0.002(3) -0.002(3) 0.024(3)
O3 0.036(2) 0.049(3) 0.014(2) 0.003(2) -0.0038(18) 0.004(2)
O4 0.036(2) 0.051(3) 0.019(2) 0.012(2) -0.0019(18) -0.016(2)
C19 0.059(7) 0.040(6) 0.045(6) 0.000 -0.021(5) 0.000
C4 0.022(3) 0.036(3) 0.022(3) 0.011(3) 0.002(2) -0.005(2)

loop_
_atom_type_symbol
_atom_type_description
_atom_type_scat_dispersion_real
_atom_type_scat_dispersion_imag
_atom_type_scat_source
C C 0.0033 0.0016 'International Tables Vol C Tables 4.2.6.8 and 6.1.1.4'
H H 0.0000 0.0000 'International Tables Vol C Tables 4.2.6.8 and 6.1.1.4'
N N 0.0061 0.0033 'International Tables Vol C Tables 4.2.6.8 and 6.1.1.4'
O O 0.0106 0.0060 'International Tables Vol C Tables 4.2.6.8 and 6.1.1.4'
S S 0.1246 0.1234 'International Tables Vol C Tables 4.2.6.8 and 6.1.1.4'
Cd Cd -0.8075 1.2024 'International Tables Vol C Tables 4.2.6.8 and 6.1.1.4'

loop_
_geom_angle_atom_site_label_1
_geom_angle_atom_site_label_2
_geom_angle_atom_site_label_3
_geom_angle
_geom_angle_site_symmetry_1
_geom_angle_site_symmetry_3
_geom_angle_publ_flag
O5 Cd1 O4 90.67(16) . 6 ?
O5 Cd1 O8 147.87(15) . 1_655 ?
O4 Cd1 O8 120.95(15) 6 1_655 ?
O5 Cd1 O6 95.77(14) . 7_655 ?
O4 Cd1 O6 82.03(17) 6 7_655 ?
O8 Cd1 O6 84.18(14) 1_655 7_655 ?
O5 Cd1 O1 92.05(14) . . ?
O4 Cd1 O1 96.94(15) 6 . ?
O8 Cd1 O1 89.71(13) 1_655 . ?
O6 Cd1 O1 172.12(13) 7_655 . ?
O3 Cd2 O3 180.0(3) 6 2_755 ?
O3 Cd2 O1 83.18(15) 6 . ?
O3 Cd2 O1 96.82(15) 2_755 . ?
O3 Cd2 O1 96.82(15) 6 5_755 ?
O3 Cd2 O1 83.18(15) 2_755 5_755 ?
O1 Cd2 O1 180.0 . 5_755 ?
O3 Cd2 O7 92.93(16) 6 1_655 ?
O3 Cd2 O7 87.07(16) 2_755 1_655 ?
O1 Cd2 O7 84.41(14) . 1_655 ?
O1 Cd2 O7 95.59(14) 5_755 1_655 ?
O3 Cd2 O7 87.07(16) 6 5_655 ?
O3 Cd2 O7 92.93(16) 2_755 5_655 ?
O1 Cd2 O7 95.59(14) . 5_655 ?
O1 Cd2 O7 84.41(14) 5_755 5_655 ?
O7 Cd2 O7 180.0(3) 1_655 5_655 ?
C8 S2 C11 90.9(3) . . ?
C5 S1 C2 91.2(3) . . ?
C1 O1 Cd2 135.6(3) . . ?
C1 O1 Cd1 100.4(3) . . ?
Cd2 O1 Cd1 102.76(14) . . ?
C7 O5 Cd1 104.5(3) . . ?
C3 C2 C1 129.7(5) . . ?
C3 C2 S1 112.1(4) . . ?
C1 C2 S1 118.2(4) . . ?
C2 C3 C4 111.7(5) . . ?
C4 C5 C6 130.5(6) . . ?
C4 C5 S1 112.0(4) . . ?
C6 C5 S1 117.5(5) . . ?
C7 O6 Cd1 123.0(3) . 7_655 ?
O2 C1 O1 122.9(5) . . ?
O2 C1 C2 119.5(5) . . ?
O1 C1 C2 117.6(5) . . ?
O7 C12 O8 124.6(5) . . ?
O7 C12 C11 118.1(5) . . ?
O8 C12 C11 117.2(5) . . ?
C11 C10 C9 112.8(5) . . ?
C10 C11 C12 129.4(5) . . ?
C10 C11 S2 111.9(4) . . ?
C12 C11 S2 118.2(4) . . ?
C9 C8 C7 127.4(5) . . ?
C9 C8 S2 112.4(4) . . ?
C7 C8 S2 120.2(4) . . ?
O6 C7 O5 123.9(5) . . ?
O6 C7 C8 119.1(5) . . ?
O5 C7 C8 117.0(5) . . ?
C8 C9 C10 111.9(5) . . ?
C12 O8 Cd1 105.8(3) . 1_455 ?
C12 O7 Cd2 134.1(4) . 1_455 ?
C14 C15 C14 116.7(9) 2_655 . ?
C14 C15 C16 121.6(4) 2_655 . ?
C14 C15 C16 121.6(4) . . ?
C17 C16 C17 117.5(10) . 2_655 ?
C17 C16 C15 121.2(5) . . ?
C17 C16 C15 121.2(5) 2_655 . ?
C18 C17 C16 116.2(9) . . ?
N2 C18 C17 124.9(13) . . ?
C13 N1 C13 119.0(9) . 2_655 ?
C13 N1 C19 120.5(4) . . ?
C13 N1 C19 120.5(4) 2_655 . ?
O3 C6 O4 127.5(5) . . ?
O3 C6 C5 114.6(6) . . ?
O4 C6 C5 118.0(6) . . ?
N1 C13 C14 122.1(7) . . ?
C13 C14 C15 120.0(7) . . ?
C6 O3 Cd2 131.6(4) . 2_755 ?
C6 O4 Cd1 126.9(4) . 6_556 ?
C5 C4 C3 113.0(6) . . ?
C20 N2 C18 119.9(9) . . ?
C20 N2 C18 119.9(9) . 2_655 ?
C18 N2 C18 120.2(19) . 2_655 ?

loop_
_geom_bond_atom_site_label_1
_geom_bond_atom_site_label_2
_geom_bond_distance
_geom_bond_site_symmetry_2
_geom_bond_publ_flag
Cd1 O5 2.245(4) . ?
Cd1 O4 2.261(4) 6 ?
Cd1 O8 2.262(4) 1_655 ?
Cd1 O6 2.334(4) 7_655 ?
Cd1 O1 2.346(4) . ?
Cd2 O3 2.208(4) 6 ?
Cd2 O3 2.208(4) 2_755 ?
Cd2 O1 2.300(4) . ?
Cd2 O1 2.300(4) 5_755 ?
Cd2 O7 2.303(4) 1_655 ?
Cd2 O7 2.303(4) 5_655 ?
S2 C8 1.718(5) . ?
S2 C11 1.722(5) . ?
S1 C5 1.712(6) . ?
S1 C2 1.719(5) . ?
O1 C1 1.284(7) . ?
O5 C7 1.269(7) . ?
O2 C1 1.235(7) . ?
C2 C3 1.369(8) . ?
C2 C1 1.488(8) . ?
C3 C4 1.414(8) . ?
C5 C4 1.358(9) . ?
C5 C6 1.501(8) . ?
O6 C7 1.262(7) . ?
O6 Cd1 2.334(4) 7_655 ?
C12 O7 1.251(7) . ?
C12 O8 1.265(7) . ?
C12 C11 1.495(7) . ?
C10 C11 1.367(8) . ?
C10 C9 1.409(7) . ?
C8 C9 1.372(8) . ?
C8 C7 1.482(7) . ?
O8 Cd1 2.262(4) 1_455 ?
O7 Cd2 2.303(4) 1_455 ?
C15 C14 1.397(8) 2_655 ?
C15 C14 1.397(8) . ?
C15 C16 1.477(14) . ?
C16 C17 1.385(9) . ?
C16 C17 1.385(9) 2_655 ?
C17 C18 1.387(12) . ?
C18 N2 1.226(15) . ?
N1 C13 1.335(8) . ?
N1 C13 1.335(8) 2_655 ?
N1 C19 1.481(13) . ?
C6 O3 1.252(8) . ?
C6 O4 1.257(8) . ?
C13 C14 1.348(10) . ?
O3 Cd2 2.208(4) 2_755 ?
O4 Cd1 2.261(4) 6_556 ?
N2 C20 1.16(4) . ?
N2 C18 1.226(15) 2_655 ?
